data_7031876
loop_
_publ_author_name
'Ong, Yih Ching'
'Blair, Victoria L.'
'Kedzierski, Lukasz'
'Andrews, Philip C.'

_publ_section_title
;
 Stability and toxicity of heteroleptic organometallic Bi(v) complexes
 towards Leishmania major.
;
_journal_issue 34
_journal_name_full 'Dalton transactions (Cambridge, England : 2003)'
_journal_page_first 12904
_journal_paper_doi 10.1039/c4dt00957f
_journal_volume 43
_journal_year 2014
_chemical_formula_moiety 'C34 H29 Bi O6'
_chemical_formula_sum 'C34 H29 Bi O6'
_chemical_formula_weight 742.55
_chemical_name_systematic
; 
 ? 
;
_space_group_IT_number 15
_symmetry_cell_setting monoclinic
_symmetry_space_group_name_Hall '-C 2yc'
_symmetry_space_group_name_H-M 'C 1 2/c 1'
_atom_sites_solution_hydrogens geom
_atom_sites_solution_primary direct
_atom_sites_solution_secondary difmap
_audit_creation_method SHELXL-97
_cell_angle_alpha 90.00
_cell_angle_beta 91.62(3)
_cell_angle_gamma 90.00
_cell_formula_units_Z 4
_cell_length_a 15.413(3)
_cell_length_b 9.4312(19)
_cell_length_c 19.920(4)
_cell_measurement_reflns_used 22811
_cell_measurement_temperature 100(2)
_cell_volume 2894.5(10)
_computing_cell_refinement 'XDS (Kabasch, 1993)'
_computing_data_collection 'Blue Ice (McPhillips, 2002)'
_computing_data_reduction 'XDS (Kabasch, 1993)'
_computing_molecular_graphics X-Seed
_computing_publication_material CIFTAB
_computing_structure_refinement 'SHELXL-97 (Sheldrick, 1997)'
_computing_structure_solution 'SHELXS-97 (Sheldrick, 1990)'
_diffrn_ambient_temperature 100(2)
_diffrn_measured_fraction_theta_full 0.991
_diffrn_measured_fraction_theta_max 0.991
_diffrn_measurement_device_type 'ADSC Quantum 210r CCD'
_diffrn_measurement_method '\f scan'
_diffrn_radiation_monochromator silicon
_diffrn_radiation_source 'MX1 beamline, Australian Synchrotron'
_diffrn_radiation_type synchrotron
_diffrn_radiation_wavelength 0.71073
_diffrn_reflns_av_R_equivalents 0.0702
_diffrn_reflns_av_sigmaI/netI 0.0412
_diffrn_reflns_limit_h_max 19
_diffrn_reflns_limit_h_min -19
_diffrn_reflns_limit_k_max 12
_diffrn_reflns_limit_k_min -12
_diffrn_reflns_limit_l_max 25
_diffrn_reflns_limit_l_min -25
_diffrn_reflns_number 22123
_diffrn_reflns_theta_full 27.20
_diffrn_reflns_theta_max 27.20
_diffrn_reflns_theta_min 2.72
_exptl_absorpt_coefficient_mu 6.136
_exptl_absorpt_correction_T_max 0.9412
_exptl_absorpt_correction_T_min 0.7914
_exptl_crystal_colour colourless
_exptl_crystal_density_diffrn 1.704
_exptl_crystal_density_method 'not measured'
_exptl_crystal_description plate
_exptl_crystal_F_000 1456
_exptl_crystal_size_max 0.04
_exptl_crystal_size_mid 0.03
_exptl_crystal_size_min 0.01
_refine_diff_density_max 0.890
_refine_diff_density_min -2.027
_refine_diff_density_rms 0.131
_refine_ls_extinction_method none
_refine_ls_goodness_of_fit_ref 1.043
_refine_ls_hydrogen_treatment constr
_refine_ls_matrix_type full
_refine_ls_number_parameters 188
_refine_ls_number_reflns 3205
_refine_ls_number_restraints 6
_refine_ls_restrained_S_all 1.045
_refine_ls_R_factor_all 0.0231
_refine_ls_R_factor_gt 0.0230
_refine_ls_shift/su_max 0.000
_refine_ls_shift/su_mean 0.000
_refine_ls_structure_factor_coef Fsqd
_refine_ls_weighting_details 'calc w=1/[\s^2^(Fo^2^)+(0.0223P)^2^+9.1015P] where P=(Fo^2^+2Fc^2^)/3'
_refine_ls_weighting_scheme calc
_refine_ls_wR_factor_gt 0.0563
_refine_ls_wR_factor_ref 0.0563
_reflns_number_gt 3181
_reflns_number_total 3205
_reflns_threshold_expression >2sigma(I)
_cod_duplicate_entry 7031627
_cod_data_source_file c4dt00957f2.cif
_cod_data_source_block vb78-yc
_cod_original_cell_volume 2894.6(10)
_cod_original_sg_symbol_H-M C2/c
_cod_database_code 7031876

loop_
_symmetry_equiv_pos_as_xyz
'x, y, z'
'-x, y, -z+1/2'
'x+1/2, y+1/2, z'
'-x+1/2, y+1/2, -z+1/2'
'-x, -y, -z'
'x, -y, z-1/2'
'-x+1/2, -y+1/2, -z'
'x+1/2, -y+1/2, z-1/2'

loop_
_atom_site_label
_atom_site_type_symbol
_atom_site_fract_x
_atom_site_fract_y
_atom_site_fract_z
_atom_site_U_iso_or_equiv
_atom_site_adp_type
_atom_site_occupancy
_atom_site_symmetry_multiplicity
_atom_site_calc_flag
_atom_site_refinement_flags
Bi1 Bi 0.0000 0.113889(12) 0.7500 0.01194(6) Uani 1 2 d S
O1 O 0.04857(14) 0.3215(2) 0.66345(10) 0.0204(4) Uani 1 1 d .
O2 O 0.05370(15) 0.0908(2) 0.64489(11) 0.0189(4) Uani 1 1 d .
O3 O 0.11955(16) 0.0039(2) 0.53229(11) 0.0256(5) Uani 1 1 d .
C1 C 0.06588(17) 0.2198(3) 0.62586(13) 0.0163(5) Uani 1 1 d .
C2 C 0.10016(17) 0.2480(3) 0.55769(13) 0.0169(5) Uani 1 1 d .
C3 C 0.1068(2) 0.3894(3) 0.53823(18) 0.0220(6) Uani 1 1 d .
H3 H 0.0890 0.4613 0.5683 0.026 Uiso 1 1 calc R
C4 C 0.1384(2) 0.4284(4) 0.47654(16) 0.0259(6) Uani 1 1 d .
H4 H 0.1413 0.5254 0.4639 0.031 Uiso 1 1 calc R
C5 C 0.1658(2) 0.3221(4) 0.43351(15) 0.0254(6) Uani 1 1 d .
H5 H 0.1894 0.3473 0.3916 0.031 Uiso 1 1 calc R
C6 C 0.15919(19) 0.1814(3) 0.45062(15) 0.0223(6) Uani 1 1 d .
H6 H 0.1769 0.1106 0.4200 0.027 Uiso 1 1 calc R
C7 C 0.1266(2) 0.1412(3) 0.51283(15) 0.0191(5) Uani 1 1 d .
C8 C 0.1336(3) -0.1026(3) 0.4828(2) 0.0326(8) Uani 1 1 d .
H8A H 0.0967 -0.0835 0.4430 0.049 Uiso 1 1 calc R
H8B H 0.1191 -0.1958 0.5012 0.049 Uiso 1 1 calc R
H8C H 0.1947 -0.1017 0.4704 0.049 Uiso 1 1 calc R
C9 C -0.12948(17) 0.1705(3) 0.70900(13) 0.0161(5) Uani 1 1 d .
C10 C -0.14867(19) 0.2982(3) 0.67780(14) 0.0191(5) Uani 1 1 d .
H10 H -0.1057 0.3697 0.6741 0.023 Uiso 1 1 calc R
C11 C -0.23281(19) 0.3195(3) 0.65184(15) 0.0217(6) Uani 1 1 d .
H11 H -0.2476 0.4066 0.6305 0.026 Uiso 1 1 calc R
C12 C -0.29492(19) 0.2137(4) 0.65707(16) 0.0252(6) Uani 1 1 d .
H12 H -0.3517 0.2286 0.6387 0.030 Uiso 1 1 calc R
C13 C -0.2747(2) 0.0864(4) 0.68898(19) 0.0272(6) Uani 1 1 d .
H13 H -0.3178 0.0150 0.6929 0.033 Uiso 1 1 calc R
C14 C -0.19114(19) 0.0642(3) 0.71511(15) 0.0219(6) Uani 1 1 d .
H14 H -0.1764 -0.0226 0.7368 0.026 Uiso 1 1 calc R
C15 C 0.0000 -0.1194(4) 0.7500 0.0166(8) Uani 1 2 d S
C16 C -0.01242(18) -0.1920(3) 0.68990(13) 0.0164(5) Uani 1 1 d .
H16 H -0.0208 -0.1417 0.6489 0.020 Uiso 1 1 calc R
C17 C -0.01250(18) -0.3399(3) 0.69045(15) 0.0192(5) Uani 1 1 d .
H17 H -0.0213 -0.3900 0.6494 0.023 Uiso 1 1 calc R
C18 C 0.0000 -0.4157(4) 0.7500 0.0090(6) Uani 1 2 d SU
H18 H 0.0000 -0.5164 0.7500 0.011 Uiso 1 2 calc SR

loop_
_atom_site_aniso_label
_atom_site_aniso_U_11
_atom_site_aniso_U_22
_atom_site_aniso_U_33
_atom_site_aniso_U_23
_atom_site_aniso_U_13
_atom_site_aniso_U_12
Bi1 0.01508(8) 0.00984(8) 0.01099(8) 0.000 0.00190(5) 0.000
O1 0.0253(10) 0.0176(10) 0.0186(9) -0.0017(7) 0.0053(8) 0.0000(8)
O2 0.0272(11) 0.0170(9) 0.0128(10) -0.0005(7) 0.0055(8) -0.0007(8)
O3 0.0410(13) 0.0188(10) 0.0173(10) -0.0035(8) 0.0068(9) 0.0018(9)
C1 0.0171(12) 0.0171(13) 0.0148(12) 0.0012(9) 0.0016(10) -0.0014(9)
C2 0.0159(12) 0.0211(13) 0.0138(12) -0.0003(10) 0.0011(10) -0.0005(10)
C3 0.0234(16) 0.0212(16) 0.0215(16) 0.0032(10) 0.0019(13) -0.0013(9)
C4 0.0275(15) 0.0277(15) 0.0227(15) 0.0078(13) 0.0020(12) -0.0032(13)
C5 0.0239(14) 0.0371(18) 0.0153(13) 0.0061(12) 0.0012(11) -0.0043(12)
C6 0.0210(13) 0.0305(16) 0.0156(13) -0.0043(11) 0.0019(10) -0.0006(11)
C7 0.0215(13) 0.0210(13) 0.0147(13) -0.0023(11) -0.0007(11) 0.0006(11)
C8 0.051(2) 0.0229(16) 0.0238(17) -0.0084(11) 0.0073(17) 0.0002(13)
C9 0.0144(12) 0.0191(13) 0.0147(12) -0.0007(9) 0.0023(9) 0.0014(9)
C10 0.0209(13) 0.0162(12) 0.0203(13) 0.0003(10) -0.0003(10) -0.0003(10)
C11 0.0207(13) 0.0225(14) 0.0220(14) 0.0013(10) 0.0002(11) 0.0059(10)
C12 0.0181(13) 0.0324(16) 0.0251(15) 0.0025(12) 0.0015(11) 0.0015(11)
C13 0.0195(15) 0.0293(15) 0.0328(18) 0.0051(13) 0.0032(13) -0.0047(12)
C14 0.0184(13) 0.0224(14) 0.0251(14) 0.0054(11) 0.0035(11) -0.0007(11)
C15 0.0160(19) 0.0140(19) 0.020(2) 0.000 -0.0007(16) 0.000
C16 0.0191(12) 0.0143(12) 0.0160(12) -0.0007(9) 0.0020(10) -0.0005(9)
C17 0.0186(12) 0.0138(13) 0.0254(14) -0.0046(10) 0.0008(11) -0.0006(10)
C18 0.0101(9) 0.0053(9) 0.0118(10) 0.000 0.0003(8) 0.000

loop_
_atom_type_symbol
_atom_type_description
_atom_type_scat_dispersion_real
_atom_type_scat_dispersion_imag
_atom_type_scat_source
C C 0.0033 0.0016 'International Tables Vol C Tables 4.2.6.8 and 6.1.1.4'
H H 0.0000 0.0000 'International Tables Vol C Tables 4.2.6.8 and 6.1.1.4'
O O 0.0106 0.0060 'International Tables Vol C Tables 4.2.6.8 and 6.1.1.4'
Bi Bi -4.028 10.608 'International Tables Vol C Tables 4.2.6.8 and 6.1.1.4'

loop_
_geom_angle_atom_site_label_1
_geom_angle_atom_site_label_2
_geom_angle_atom_site_label_3
_geom_angle
_geom_angle_site_symmetry_1
_geom_angle_site_symmetry_3
C15 Bi1 C9 104.03(7) . .
C15 Bi1 C9 104.03(7) . 2_556
C9 Bi1 C9 151.93(14) . 2_556
C15 Bi1 O2 84.52(5) . 2_556
C9 Bi1 O2 90.86(9) . 2_556
C9 Bi1 O2 91.80(9) 2_556 2_556
C15 Bi1 O2 84.52(5) . .
C9 Bi1 O2 91.80(9) . .
C9 Bi1 O2 90.86(9) 2_556 .
O2 Bi1 O2 169.04(10) 2_556 .
C15 Bi1 O1 135.88(4) . 2_556
C9 Bi1 O1 78.36(8) . 2_556
C9 Bi1 O1 81.58(9) 2_556 2_556
O2 Bi1 O1 51.38(7) 2_556 2_556
O2 Bi1 O1 139.57(7) . 2_556
C15 Bi1 O1 135.88(4) . .
C9 Bi1 O1 81.58(9) . .
C9 Bi1 O1 78.36(9) 2_556 .
O2 Bi1 O1 139.57(7) 2_556 .
O2 Bi1 O1 51.39(7) . .
O1 Bi1 O1 88.25(9) 2_556 .
C1 O1 Bi1 83.97(16) . .
C1 O2 Bi1 103.81(16) . .
C7 O3 C8 117.4(3) . .
O1 C1 O2 120.8(2) . .
O1 C1 C2 119.7(2) . .
O2 C1 C2 119.5(2) . .
C3 C2 C7 118.8(3) . .
C3 C2 C1 116.9(3) . .
C7 C2 C1 124.3(3) . .
C4 C3 C2 122.1(3) . .
C3 C4 C5 118.4(3) . .
C6 C5 C4 121.1(3) . .
C5 C6 C7 120.7(3) . .
O3 C7 C6 122.9(3) . .
O3 C7 C2 118.2(3) . .
C6 C7 C2 118.9(3) . .
C10 C9 C14 122.0(3) . .
C10 C9 Bi1 123.9(2) . .
C14 C9 Bi1 114.1(2) . .
C9 C10 C11 118.4(3) . .
C12 C11 C10 120.3(3) . .
C11 C12 C13 120.6(3) . .
C12 C13 C14 119.6(3) . .
C9 C14 C13 119.1(3) . .
C16 C15 C16 120.9(3) . 2_556
C16 C15 Bi1 119.57(17) . .
C16 C15 Bi1 119.57(17) 2_556 .
C15 C16 C17 119.1(3) . .
C18 C17 C16 121.3(3) . .
C17 C18 C17 118.3(3) . 2_556

loop_
_geom_bond_atom_site_label_1
_geom_bond_atom_site_label_2
_geom_bond_distance
_geom_bond_site_symmetry_2
Bi1 C15 2.200(3) .
Bi1 C9 2.201(3) .
Bi1 C9 2.201(3) 2_556
Bi1 O2 2.284(2) 2_556
Bi1 O2 2.284(2) .
Bi1 O1 2.728(2) 2_556
Bi1 O1 2.728(2) .
O1 C1 1.250(3) .
O2 C1 1.290(3) .
O3 C7 1.357(4) .
O3 C8 1.428(4) .
C1 C2 1.495(4) .
C2 C3 1.394(4) .
C2 C7 1.414(4) .
C3 C4 1.385(4) .
C4 C5 1.392(5) .
C5 C6 1.375(4) .
C6 C7 1.403(4) .
C9 C10 1.383(4) .
C9 C14 1.389(4) .
C10 C11 1.397(4) .
C11 C12 1.388(4) .
C12 C13 1.390(5) .
C13 C14 1.392(4) .
C15 C16 1.388(3) .
C15 C16 1.388(3) 2_556
C16 C17 1.395(4) .
C17 C18 1.393(3) .
C18 C17 1.394(3) 2_556
